data_4028474
loop_
_publ_author_name
'Victor Mamane'
'Emmanuel Aubert'
'Paola Peluso'
'Sergio Cossu'

_publ_section_title
;
 Lithiation of Prochiral 2,2'-Dichloro-5,5'-dibromo-4,4'-bipyridine as a
 Tool for the Synthesis of Chiral Polyhalogenated 4,4'-Bipyridines
;
_journal_name_full 'Journal of Organic Chemistry'
_journal_page_first 7683
_journal_page_last 7689
_journal_paper_doi 10.1021/jo401255q
_journal_volume 78
_journal_year 2013
_chemical_formula_moiety 'C10 H3 Br2 Cl2 I N2 '
_chemical_formula_sum 'C10 H3 Br2 Cl2 I N2'
_chemical_formula_weight 508.74
_chemical_name_systematic
;
 ?
;
_space_group_IT_number 1
_symmetry_cell_setting triclinic
_symmetry_space_group_name_Hall 'P 1'
_symmetry_space_group_name_H-M 'P 1'
_atom_sites_solution_hydrogens difmap
_atom_sites_solution_primary direct
_atom_sites_solution_secondary difmap
_audit_creation_method SHELXL-97
_cell_angle_alpha 90.773(1)
_cell_angle_beta 101.424(1)
_cell_angle_gamma 111.340(1)
_cell_formula_units_Z 2
_cell_length_a 6.8899(1)
_cell_length_b 9.0638(1)
_cell_length_c 11.7741(2)
_cell_measurement_reflns_used 45382
_cell_measurement_temperature 110(2)
_cell_measurement_theta_max 37.5974
_cell_measurement_theta_min 2.8596
_cell_volume 668.341(18)
_computing_cell_refinement
;
CrysAlisPro, Agilent Technologies,
Version 1.171.36.20 (release 27-06-2012 CrysAlis171 .NET)
(compiled Jul 11 2012,15:38:31)
;
_computing_data_collection
;
CrysAlisPro, Agilent Technologies,
Version 1.171.36.20 (release 27-06-2012 CrysAlis171 .NET)
(compiled Jul 11 2012,15:38:31)
;
_computing_data_reduction
;
CrysAlisPro, Agilent Technologies,
Version 1.171.36.20 (release 27-06-2012 CrysAlis171 .NET)
(compiled Jul 11 2012,15:38:31)
;
_computing_structure_refinement 'SHELXL-97 (Sheldrick, 1997)'
_computing_structure_solution 'SIR_92 (Altomare et al., 1994)'
_diffrn_ambient_temperature 110(2)
_diffrn_detector_area_resol_mean 10.4508
_diffrn_measured_fraction_theta_full 1.000
_diffrn_measured_fraction_theta_max 1.000
_diffrn_measurement_device_type 'SuperNova, Dual, Cu at zero, Atlas'
_diffrn_measurement_method 'phi and omega scans'
_diffrn_radiation_monochromator mirror
_diffrn_radiation_source 'SuperNova (Mo) x-ray Source'
_diffrn_radiation_type 'Mo K\a'
_diffrn_radiation_wavelength 0.7107
_diffrn_reflns_av_R_equivalents 0.0311
_diffrn_reflns_av_sigmaI/netI 0.0752
_diffrn_reflns_limit_h_max 11
_diffrn_reflns_limit_h_min -11
_diffrn_reflns_limit_k_max 15
_diffrn_reflns_limit_k_min -15
_diffrn_reflns_limit_l_max 19
_diffrn_reflns_limit_l_min -19
_diffrn_reflns_number 65157
_diffrn_reflns_theta_full 36.66
_diffrn_reflns_theta_max 36.66
_diffrn_reflns_theta_min 2.87
_exptl_absorpt_coefficient_mu 8.750
_exptl_absorpt_correction_T_max 0.373
_exptl_absorpt_correction_T_min 0.253
_exptl_absorpt_correction_type analytical
_exptl_absorpt_process_details
;
CrysAlisPro, Agilent Technologies,
Version 1.171.36.20 (release 27-06-2012 CrysAlis171 .NET)
(compiled Jul 11 2012,15:38:31)
Analytical numeric absorption correction using a multifaceted crystal
            model based on expressions derived by R.C. Clark & J.S. Reid.
(Clark, R. C. & Reid, J. S. (1995). Acta Cryst. A51, 887-897)
;
_exptl_crystal_colour colorless
_exptl_crystal_density_diffrn 2.528
_exptl_crystal_description block
_exptl_crystal_F_000 468
_exptl_crystal_size_max 0.2141
_exptl_crystal_size_mid 0.2035
_exptl_crystal_size_min 0.1735
_refine_diff_density_max 0.935
_refine_diff_density_min -0.911
_refine_diff_density_rms 0.104
_refine_ls_abs_structure_details 'Flack H D (1983), Acta Cryst. A39, 876-881'
_refine_ls_abs_structure_Flack 0.001(3)
_refine_ls_extinction_method none
_refine_ls_goodness_of_fit_ref 1.045
_refine_ls_hydrogen_treatment constr
_refine_ls_matrix_type full
_refine_ls_number_parameters 307
_refine_ls_number_reflns 13261
_refine_ls_number_restraints 3
_refine_ls_restrained_S_all 1.044
_refine_ls_R_factor_all 0.0289
_refine_ls_R_factor_gt 0.0282
_refine_ls_shift/su_max 0.001
_refine_ls_shift/su_mean 0.000
_refine_ls_structure_factor_coef Fsqd
_refine_ls_weighting_details 'calc w=1/[\s^2^(Fo^2^)+(0.0501P)^2^+0.1827P] where P=(Fo^2^+2Fc^2^)/3'
_refine_ls_weighting_scheme calc
_refine_ls_wR_factor_gt 0.0711
_refine_ls_wR_factor_ref 0.0718
_reflns_number_gt 13039
_reflns_number_total 13261
_reflns_threshold_expression >2sigma(I)
_cod_data_source_file jo401255q_si_002.cif
_cod_data_source_block bipyk1peak1
_cod_original_cell_volume 668.341(17)
_cod_original_formula_sum 'C10 H3 Br2 Cl2 I N2 '
_cod_database_code 4028474

loop_
_symmetry_equiv_pos_as_xyz
'x, y, z'

loop_
_atom_site_label
_atom_site_type_symbol
_atom_site_fract_x
_atom_site_fract_y
_atom_site_fract_z
_atom_site_U_iso_or_equiv
_atom_site_adp_type
_atom_site_occupancy
_atom_site_symmetry_multiplicity
_atom_site_calc_flag
_atom_site_refinement_flags
I2 I 0.20948(2) 0.428580(15) 0.165222(12) 0.01516(3) Uani 1 1 d .
I1 I 0.45910(2) 0.056433(16) 0.762864(13) 0.01670(3) Uani 1 1 d .
Br3 Br 0.04103(5) 1.00330(3) 0.03085(3) 0.02224(5) Uani 1 1 d .
Br1 Br 0.40384(5) 0.66793(3) 0.63572(2) 0.02068(5) Uani 1 1 d .
Br4 Br 0.60690(4) 0.90942(3) 0.18119(3) 0.02011(5) Uani 1 1 d .
Br2 Br -0.03804(4) 0.17113(4) 0.59738(2) 0.02006(5) Uani 1 1 d .
Cl3 Cl 0.02862(9) 0.33266(7) -0.12476(5) 0.01757(9) Uani 1 1 d .
Cl2 Cl 0.73138(13) 0.34935(10) 0.34415(6) 0.02367(12) Uani 1 1 d .
Cl1 Cl 0.60045(10) 0.25226(8) 1.03461(5) 0.01962(10) Uani 1 1 d .
Cl4 Cl -0.11215(15) 0.75535(10) 0.46976(7) 0.02969(15) Uani 1 1 d .
C10 C 0.4032(4) 0.3237(3) 0.59136(19) 0.0131(3) Uani 1 1 d .
N7 N 0.3311(4) 0.2290(3) 0.35469(19) 0.0185(4) Uani 1 1 d .
C4 C 0.4488(3) 0.3815(3) 0.71627(18) 0.0126(3) Uani 1 1 d .
N13 N 0.0030(4) 0.6071(3) -0.15728(19) 0.0175(3) Uani 1 1 d .
C14 C 0.0519(3) 0.5195(3) -0.07563(19) 0.0139(3) Uani 1 1 d .
C22 C 0.1732(4) 0.7747(3) 0.2047(2) 0.0137(3) Uani 1 1 d .
N19 N 0.2804(5) 0.8655(3) 0.4436(2) 0.0226(4) Uani 1 1 d .
C17 C 0.0560(4) 0.8057(3) -0.0074(2) 0.0156(3) Uani 1 1 d .
C15 C 0.1147(4) 0.5685(3) 0.04367(19) 0.0132(3) Uani 1 1 d .
C24 C 0.4308(5) 0.8994(3) 0.3809(2) 0.0213(4) Uani 1 1 d .
H24 H 0.5757 0.9543 0.4193 0.026 Uiso 1 1 calc R
C6 C 0.5194(4) 0.5916(3) 0.8655(2) 0.0159(4) Uani 1 1 d .
H6 H 0.5282 0.6960 0.8858 0.019 Uiso 1 1 calc R
C5 C 0.4615(4) 0.5345(3) 0.74847(19) 0.0139(3) Uani 1 1 d .
N1 N 0.5629(3) 0.5046(3) 0.95005(18) 0.0158(3) Uani 1 1 d .
C23 C 0.3833(4) 0.8574(3) 0.2620(2) 0.0157(4) Uani 1 1 d .
C2 C 0.5451(4) 0.3580(3) 0.92064(19) 0.0144(3) Uani 1 1 d .
C12 C 0.1682(4) 0.1905(3) 0.4095(2) 0.0184(4) Uani 1 1 d .
H12 H 0.0276 0.1314 0.3664 0.022 Uiso 1 1 calc R
C8 C 0.5251(4) 0.3084(3) 0.4171(2) 0.0166(4) Uani 1 1 d .
C9 C 0.5729(4) 0.3621(3) 0.5347(2) 0.0161(3) Uani 1 1 d .
H9 H 0.7153 0.4223 0.5747 0.019 Uiso 1 1 calc R
C18 C 0.0062(4) 0.7494(3) -0.1239(2) 0.0175(4) Uani 1 1 d .
H18 H -0.0266 0.8141 -0.1815 0.021 Uiso 1 1 calc R
C3 C 0.4885(3) 0.2892(3) 0.80541(18) 0.0126(3) Uani 1 1 d .
C21 C 0.0145(4) 0.7403(3) 0.2686(2) 0.0169(4) Uani 1 1 d .
H21 H -0.1319 0.6853 0.2331 0.020 Uiso 1 1 calc R
C20 C 0.0809(5) 0.7907(3) 0.3874(2) 0.0199(4) Uani 1 1 d .
C16 C 0.1137(3) 0.7163(3) 0.07886(19) 0.0127(3) Uani 1 1 d .
C11 C 0.1990(4) 0.2345(3) 0.5271(2) 0.0149(3) Uani 1 1 d .

loop_
_atom_site_aniso_label
_atom_site_aniso_U_11
_atom_site_aniso_U_22
_atom_site_aniso_U_33
_atom_site_aniso_U_23
_atom_site_aniso_U_13
_atom_site_aniso_U_12
I2 0.01913(6) 0.01492(6) 0.01330(6) 0.00223(4) 0.00206(4) 0.00928(5)
I1 0.01906(6) 0.01268(5) 0.01755(6) 0.00207(4) 0.00238(5) 0.00582(5)
Br3 0.02382(12) 0.01467(10) 0.03099(13) 0.00704(9) 0.00732(10) 0.00954(9)
Br1 0.03205(13) 0.01629(10) 0.01675(10) 0.00335(8) 0.00442(9) 0.01299(9)
Br4 0.01398(9) 0.02070(11) 0.02320(11) 0.00191(9) 0.00264(8) 0.00440(8)
Br2 0.01446(9) 0.02719(13) 0.01528(10) -0.00396(8) 0.00112(8) 0.00532(9)
Cl3 0.0166(2) 0.0183(2) 0.0168(2) -0.00378(17) 0.00414(17) 0.00533(18)
Cl2 0.0301(3) 0.0300(3) 0.0160(2) 0.0044(2) 0.0118(2) 0.0136(3)
Cl1 0.0197(2) 0.0275(3) 0.01181(19) 0.00627(18) 0.00299(17) 0.0091(2)
Cl4 0.0414(4) 0.0298(3) 0.0264(3) 0.0040(3) 0.0197(3) 0.0168(3)
C10 0.0169(8) 0.0150(8) 0.0091(7) -0.0002(6) 0.0014(6) 0.0088(7)
N7 0.0262(10) 0.0198(9) 0.0111(7) 0.0016(7) 0.0034(7) 0.0108(8)
C4 0.0128(7) 0.0141(8) 0.0100(7) 0.0000(6) 0.0027(6) 0.0039(6)
N13 0.0158(8) 0.0231(9) 0.0126(7) 0.0044(7) 0.0042(6) 0.0056(7)
C14 0.0121(7) 0.0156(8) 0.0133(8) 0.0000(6) 0.0030(6) 0.0040(6)
C22 0.0148(8) 0.0125(8) 0.0146(8) 0.0008(6) 0.0028(7) 0.0061(7)
N19 0.0330(12) 0.0194(9) 0.0169(9) -0.0008(7) 0.0039(8) 0.0123(9)
C17 0.0144(8) 0.0136(8) 0.0189(9) 0.0049(7) 0.0035(7) 0.0055(7)
C15 0.0141(8) 0.0139(8) 0.0112(7) 0.0013(6) 0.0019(6) 0.0051(6)
C24 0.0254(11) 0.0190(10) 0.0155(9) -0.0031(8) -0.0025(8) 0.0076(9)
C6 0.0156(8) 0.0163(9) 0.0145(8) -0.0022(7) 0.0038(7) 0.0045(7)
C5 0.0170(8) 0.0122(8) 0.0127(8) 0.0011(6) 0.0033(6) 0.0055(7)
N1 0.0149(8) 0.0189(8) 0.0119(7) -0.0009(6) 0.0027(6) 0.0044(6)
C23 0.0153(8) 0.0144(8) 0.0161(9) 0.0000(7) 0.0012(7) 0.0052(7)
C2 0.0122(7) 0.0180(9) 0.0113(7) 0.0014(6) 0.0024(6) 0.0040(7)
C12 0.0220(10) 0.0221(10) 0.0109(8) -0.0011(7) -0.0001(7) 0.0102(9)
C8 0.0240(10) 0.0186(10) 0.0108(8) 0.0029(7) 0.0059(7) 0.0111(8)
C9 0.0189(9) 0.0177(9) 0.0123(8) 0.0014(7) 0.0038(7) 0.0076(8)
C18 0.0167(9) 0.0194(10) 0.0162(9) 0.0064(7) 0.0040(7) 0.0063(8)
C3 0.0130(7) 0.0131(8) 0.0106(7) 0.0009(6) 0.0017(6) 0.0042(6)
C21 0.0179(9) 0.0169(9) 0.0172(9) 0.0018(7) 0.0051(7) 0.0073(7)
C20 0.0291(11) 0.0172(10) 0.0176(9) 0.0031(8) 0.0088(8) 0.0116(9)
C16 0.0117(7) 0.0116(7) 0.0148(9) 0.0015(6) 0.0020(6) 0.0047(6)
C11 0.0168(9) 0.0167(9) 0.0110(8) -0.0010(7) 0.0002(7) 0.0074(7)

loop_
_atom_type_symbol
_atom_type_description
_atom_type_scat_dispersion_real
_atom_type_scat_dispersion_imag
_atom_type_scat_source
C C 0.0033 0.0016 'International Tables Vol C Tables 4.2.6.8 and 6.1.1.4'
H H 0.0000 0.0000 'International Tables Vol C Tables 4.2.6.8 and 6.1.1.4'
N N 0.0061 0.0033 'International Tables Vol C Tables 4.2.6.8 and 6.1.1.4'
Cl Cl 0.1484 0.1585 'International Tables Vol C Tables 4.2.6.8 and 6.1.1.4'
Br Br -0.2901 2.4595 'International Tables Vol C Tables 4.2.6.8 and 6.1.1.4'
I I -0.4742 1.8119 'International Tables Vol C Tables 4.2.6.8 and 6.1.1.4'

loop_
_geom_angle_atom_site_label_1
_geom_angle_atom_site_label_2
_geom_angle_atom_site_label_3
_geom_angle
C11 C10 C9 118.0(2)
C11 C10 C4 123.3(2)
C9 C10 C4 118.6(2)
C8 N7 C12 117.7(2)
C3 C4 C5 117.50(19)
C3 C4 C10 122.0(2)
C5 C4 C10 120.5(2)
C14 N13 C18 118.1(2)
N13 C14 C15 124.4(2)
N13 C14 Cl3 115.45(18)
C15 C14 Cl3 120.18(18)
C23 C22 C21 118.4(2)
C23 C22 C16 122.2(2)
C21 C22 C16 119.4(2)
C20 N19 C24 117.2(2)
C18 C17 C16 120.2(2)
C18 C17 Br3 118.66(18)
C16 C17 Br3 121.12(18)
C16 C15 C14 117.4(2)
C16 C15 I2 120.92(16)
C14 C15 I2 121.64(17)
N19 C24 C23 122.5(3)
N19 C24 H24 118.7
C23 C24 H24 118.7
N1 C6 C5 122.1(2)
N1 C6 H6 118.9
C5 C6 H6 118.9
C6 C5 C4 120.0(2)
C6 C5 Br1 118.68(17)
C4 C5 Br1 121.29(16)
C2 N1 C6 118.3(2)
C22 C23 C24 119.6(2)
C22 C23 Br4 120.93(18)
C24 C23 Br4 119.4(2)
N1 C2 C3 124.1(2)
N1 C2 Cl1 115.52(17)
C3 C2 Cl1 120.38(18)
N7 C12 C11 122.0(2)
N7 C12 H12 119.0
C11 C12 H12 119.0
N7 C8 C9 124.9(2)
N7 C8 Cl2 116.15(18)
C9 C8 Cl2 119.0(2)
C8 C9 C10 117.4(2)
C8 C9 H9 121.3
C10 C9 H9 121.3
N13 C18 C17 122.0(2)
N13 C18 H18 119.0
C17 C18 H18 119.0
C4 C3 C2 117.9(2)
C4 C3 I1 119.21(15)
C2 C3 I1 122.87(16)
C22 C21 C20 116.9(3)
C22 C21 H21 121.6
C20 C21 H21 121.6
N19 C20 C21 125.3(3)
N19 C20 Cl4 116.2(2)
C21 C20 Cl4 118.4(2)
C17 C16 C15 117.7(2)
C17 C16 C22 121.8(2)
C15 C16 C22 120.50(19)
C12 C11 C10 119.9(2)
C12 C11 Br2 119.06(19)
C10 C11 Br2 121.02(17)

loop_
_geom_bond_atom_site_label_1
_geom_bond_atom_site_label_2
_geom_bond_distance
I2 C15 2.089(2)
I1 C3 2.089(2)
Br3 C17 1.884(2)
Br1 C5 1.889(2)
Br4 C23 1.888(3)
Br2 C11 1.883(3)
Cl3 C14 1.722(2)
Cl2 C8 1.733(3)
Cl1 C2 1.721(2)
Cl4 C20 1.738(3)
C10 C11 1.393(3)
C10 C9 1.398(3)
C10 C4 1.487(3)
N7 C8 1.319(4)
N7 C12 1.344(4)
C4 C3 1.397(3)
C4 C5 1.400(3)
N13 C14 1.325(3)
N13 C18 1.335(4)
C14 C15 1.400(3)
C22 C23 1.386(3)
C22 C21 1.395(3)
C22 C16 1.491(3)
N19 C20 1.317(4)
N19 C24 1.338(4)
C17 C18 1.387(4)
C17 C16 1.394(3)
C15 C16 1.400(3)
C24 C23 1.389(4)
C24 H24 0.9500
C6 N1 1.333(3)
C6 C5 1.393(3)
C6 H6 0.9500
N1 C2 1.324(3)
C2 C3 1.404(3)
C12 C11 1.389(3)
C12 H12 0.9500
C8 C9 1.395(3)
C9 H9 0.9500
C18 H18 0.9500
C21 C20 1.397(4)
C21 H21 0.9500

loop_
_geom_torsion_atom_site_label_1
_geom_torsion_atom_site_label_2
_geom_torsion_atom_site_label_3
_geom_torsion_atom_site_label_4
_geom_torsion
C11 C10 C4 C3 87.9(3)
C9 C10 C4 C3 -92.9(3)
C11 C10 C4 C5 -94.7(3)
C9 C10 C4 C5 84.6(3)
C18 N13 C14 C15 -2.5(4)
C18 N13 C14 Cl3 176.21(18)
N13 C14 C15 C16 3.8(3)
Cl3 C14 C15 C16 -174.85(17)
N13 C14 C15 I2 -175.62(18)
Cl3 C14 C15 I2 5.7(3)
C20 N19 C24 C23 -0.7(4)
N1 C6 C5 C4 -0.4(4)
N1 C6 C5 Br1 -179.85(18)
C3 C4 C5 C6 2.2(3)
C10 C4 C5 C6 -175.3(2)
C3 C4 C5 Br1 -178.36(17)
C10 C4 C5 Br1 4.0(3)
C5 C6 N1 C2 -1.6(4)
C21 C22 C23 C24 1.9(4)
C16 C22 C23 C24 -175.6(2)
C21 C22 C23 Br4 -179.60(18)
C16 C22 C23 Br4 2.8(3)
N19 C24 C23 C22 -1.2(4)
N19 C24 C23 Br4 -179.6(2)
C6 N1 C2 C3 1.8(3)
C6 N1 C2 Cl1 -179.17(18)
C8 N7 C12 C11 1.3(4)
C12 N7 C8 C9 -3.1(4)
C12 N7 C8 Cl2 177.8(2)
N7 C8 C9 C10 2.4(4)
Cl2 C8 C9 C10 -178.55(18)
C11 C10 C9 C8 0.3(3)
C4 C10 C9 C8 -179.0(2)
C14 N13 C18 C17 -0.9(4)
C16 C17 C18 N13 2.8(4)
Br3 C17 C18 N13 -176.63(19)
C5 C4 C3 C2 -2.0(3)
C10 C4 C3 C2 175.5(2)
C5 C4 C3 I1 177.39(16)
C10 C4 C3 I1 -5.1(3)
N1 C2 C3 C4 0.1(3)
Cl1 C2 C3 C4 -178.95(17)
N1 C2 C3 I1 -179.35(18)
Cl1 C2 C3 I1 1.6(3)
C23 C22 C21 C20 -0.9(4)
C16 C22 C21 C20 176.7(2)
C24 N19 C20 C21 1.8(4)
C24 N19 C20 Cl4 -177.4(2)
C22 C21 C20 N19 -1.0(4)
C22 C21 C20 Cl4 178.24(18)
C18 C17 C16 C15 -1.3(3)
Br3 C17 C16 C15 178.05(17)
C18 C17 C16 C22 178.5(2)
Br3 C17 C16 C22 -2.1(3)
C14 C15 C16 C17 -1.7(3)
I2 C15 C16 C17 177.71(16)
C14 C15 C16 C22 178.5(2)
I2 C15 C16 C22 -2.1(3)
C23 C22 C16 C17 -93.4(3)
C21 C22 C16 C17 89.1(3)
C23 C22 C16 C15 86.4(3)
C21 C22 C16 C15 -91.1(3)
N7 C12 C11 C10 1.2(4)
N7 C12 C11 Br2 -178.6(2)
C9 C10 C11 C12 -1.9(4)
C4 C10 C11 C12 177.3(2)
C9 C10 C11 Br2 177.84(18)
C4 C10 C11 Br2 -2.9(3)
